data_4082062
loop_
_publ_author_name
'Lau, Ka-Cheong'
'Petro, Benjamin J.'
'Bontemps, S\'ebastien'
'Jordan, Richard F.'

_publ_section_title
;
 Comparative Reactivity of Zr-- and Pd--Alkyl Complexes with Carbon
 Dioxide
;
_journal_issue 23
_journal_name_full Organometallics
_journal_page_first 6895
_journal_paper_doi 10.1021/om401082k
_journal_volume 32
_journal_year 2013
_chemical_formula_sum 'C66 H80 Li2 O12 P2 Pd2 S2'
_chemical_formula_weight 1418.04
_space_group_crystal_system orthorhombic
_space_group_IT_number 19
_space_group_name_Hall 'P 2ac 2ab'
_space_group_name_H-M_alt 'P 21 21 21'
_atom_sites_solution_hydrogens geom
_atom_sites_solution_primary direct
_atom_sites_solution_secondary difmap
_audit_creation_method SHELXL-97
_cell_angle_alpha 90.00
_cell_angle_beta 90.00
_cell_angle_gamma 90.00
_cell_formula_units_Z 4
_cell_length_a 13.976(3)
_cell_length_b 21.636(4)
_cell_length_c 26.011(5)
_cell_measurement_reflns_used 1024
_cell_measurement_temperature 100(2)
_cell_measurement_theta_max 25.10
_cell_measurement_theta_min 1.22
_cell_volume 7865(3)
_computing_structure_refinement 'SHELXL-97 (Sheldrick, 1997)'
_computing_structure_solution 'SHELXS-97 (Sheldrick, 1990)'
_diffrn_ambient_temperature 100(2)
_diffrn_measured_fraction_theta_full 0.996
_diffrn_measured_fraction_theta_max 0.996
_diffrn_radiation_monochromator graphite
_diffrn_radiation_source 'fine-focus sealed tube'
_diffrn_radiation_type MoK\a
_diffrn_radiation_wavelength 0.71073
_diffrn_reflns_av_R_equivalents 0.1247
_diffrn_reflns_av_sigmaI/netI 0.1638
_diffrn_reflns_limit_h_max 16
_diffrn_reflns_limit_h_min -16
_diffrn_reflns_limit_k_max 25
_diffrn_reflns_limit_k_min -25
_diffrn_reflns_limit_l_max 30
_diffrn_reflns_limit_l_min -31
_diffrn_reflns_number 76160
_diffrn_reflns_theta_full 25.10
_diffrn_reflns_theta_max 25.10
_diffrn_reflns_theta_min 1.22
_exptl_absorpt_coefficient_mu 0.600
_exptl_absorpt_correction_T_max 0.9314
_exptl_absorpt_correction_T_min 0.8311
_exptl_absorpt_correction_type multi-scan
_exptl_absorpt_process_details
;
absorption corrections were made based on correspondance of
equivalent intensities usingprogram SADABS (G. Sheldrick, Bruker 
Analytical X-ray Systems, Madison, WI)
;
_exptl_crystal_density_diffrn 1.198
_exptl_crystal_density_method 'not measured'
_exptl_crystal_F_000 2928
_exptl_crystal_size_max 0.32
_exptl_crystal_size_mid 0.24
_exptl_crystal_size_min 0.12
_refine_diff_density_max 0.620
_refine_diff_density_min -0.406
_refine_diff_density_rms 0.073
_refine_ls_abs_structure_details 'Flack H D (1983), Acta Cryst. A39, 876-881'
_refine_ls_abs_structure_Flack 0.39(3)
_refine_ls_extinction_method none
_refine_ls_goodness_of_fit_ref 0.781
_refine_ls_hydrogen_treatment constr
_refine_ls_matrix_type full
_refine_ls_number_parameters 788
_refine_ls_number_reflns 13948
_refine_ls_number_restraints 0
_refine_ls_restrained_S_all 0.781
_refine_ls_R_factor_all 0.0994
_refine_ls_R_factor_gt 0.0548
_refine_ls_shift/su_max 0.005
_refine_ls_shift/su_mean 0.001
_refine_ls_structure_factor_coef Fsqd
_refine_ls_weighting_details 'calc w=1/[\s^2^(Fo^2^)+(0.0314P)^2^+0.0000P] where P=(Fo^2^+2Fc^2^)/3'
_refine_ls_weighting_scheme calc
_refine_ls_wR_factor_gt 0.0924
_refine_ls_wR_factor_ref 0.1015
_reflns_number_gt 7382
_reflns_number_total 13948
_reflns_threshold_expression >2sigma(I)
_cod_data_source_file om401082k_si_002.cif
_cod_data_source_block {[Li(THF)][(PO-iPr)Pd(Me)OCOAn]}2(6)
_cod_original_sg_symbol_H-M P2(1)2(1)2(1)
_cod_database_code 4082062

loop_
_space_group_symop_id
_space_group_symop_operation_xyz
1 'x, y, z'
2 '-x+1/2, -y, z+1/2'
3 '-x, y+1/2, -z+1/2'
4 'x+1/2, -y+1/2, -z'

loop_
_atom_site_label
_atom_site_type_symbol
_atom_site_fract_x
_atom_site_fract_y
_atom_site_fract_z
_atom_site_U_iso_or_equiv
_atom_site_adp_type
_atom_site_occupancy
_atom_site_symmetry_multiplicity
_atom_site_calc_flag
_atom_site_refinement_flags
C1 C 0.8474(5) 0.6390(3) 0.5290(3) 0.047(2) Uani 1 1 d .
H1A H 0.7917 0.6419 0.5063 0.071 Uiso 1 1 calc R
H1B H 0.8463 0.5993 0.5472 0.071 Uiso 1 1 calc R
H1C H 0.9061 0.6420 0.5086 0.071 Uiso 1 1 calc R
C2 C 1.0745(5) 0.6658(4) 0.5596(3) 0.050(2) Uani 1 1 d .
H2 H 1.0489 0.6383 0.5319 0.060 Uiso 1 1 calc R
C3 C 1.0698(6) 0.6286(4) 0.6090(3) 0.060(3) Uani 1 1 d .
H3A H 1.0911 0.6543 0.6378 0.090 Uiso 1 1 calc R
H3B H 1.1115 0.5924 0.6061 0.090 Uiso 1 1 calc R
H3C H 1.0038 0.6151 0.6150 0.090 Uiso 1 1 calc R
C4 C 1.1811(5) 0.6790(4) 0.5454(3) 0.055(3) Uani 1 1 d .
H4A H 1.2149 0.6398 0.5402 0.083 Uiso 1 1 calc R
H4B H 1.2117 0.7021 0.5733 0.083 Uiso 1 1 calc R
H4C H 1.1837 0.7035 0.5137 0.083 Uiso 1 1 calc R
C5 C 1.0048(6) 0.7785(4) 0.5044(3) 0.057(2) Uani 1 1 d .
H5 H 1.0730 0.7914 0.5000 0.068 Uiso 1 1 calc R
C6 C 0.9729(6) 0.7419(4) 0.4570(3) 0.067(3) Uani 1 1 d .
H6A H 0.9875 0.7657 0.4259 0.100 Uiso 1 1 calc R
H6B H 0.9038 0.7344 0.4588 0.100 Uiso 1 1 calc R
H6C H 1.0068 0.7023 0.4559 0.100 Uiso 1 1 calc R
C7 C 0.9422(6) 0.8355(3) 0.5105(3) 0.050(2) Uani 1 1 d .
H7A H 0.8747 0.8234 0.5093 0.075 Uiso 1 1 calc R
H7B H 0.9556 0.8646 0.4825 0.075 Uiso 1 1 calc R
H7C H 0.9560 0.8553 0.5435 0.075 Uiso 1 1 calc R
C8 C 1.0459(5) 0.7819(4) 0.6125(3) 0.041(2) Uani 1 1 d .
C9 C 1.1367(6) 0.8055(3) 0.6020(3) 0.052(2) Uani 1 1 d .
H9 H 1.1645 0.7973 0.5693 0.062 Uiso 1 1 calc R
C10 C 1.1864(6) 0.8392(4) 0.6360(3) 0.050(2) Uani 1 1 d .
C11 C 1.1499(6) 0.8493(4) 0.6838(3) 0.057(2) Uani 1 1 d .
H11 H 1.1857 0.8712 0.7089 0.068 Uiso 1 1 calc R
C12 C 1.0594(6) 0.8268(4) 0.6953(3) 0.046(2) Uani 1 1 d .
H12 H 1.0321 0.8349 0.7280 0.055 Uiso 1 1 calc R
C13 C 1.0102(5) 0.7938(4) 0.6607(3) 0.040(2) Uani 1 1 d .
C14 C 1.2875(6) 0.8632(4) 0.6208(3) 0.065(3) Uani 1 1 d .
H14A H 1.2834 0.8861 0.5883 0.097 Uiso 1 1 calc R
H14B H 1.3311 0.8280 0.6166 0.097 Uiso 1 1 calc R
H14C H 1.3118 0.8905 0.6478 0.097 Uiso 1 1 calc R
C15 C 0.6762(6) 0.6578(5) 0.6260(4) 0.057(3) Uani 1 1 d .
C16 C 0.5688(6) 0.6522(4) 0.6368(4) 0.052(2) Uani 1 1 d .
C17 C 0.5167(6) 0.6051(4) 0.6156(3) 0.047(2) Uani 1 1 d .
C18 C 0.5603(7) 0.5584(4) 0.5877(3) 0.065(3) Uani 1 1 d .
H18 H 0.6278 0.5587 0.5834 0.078 Uiso 1 1 calc R
C19 C 0.5075(7) 0.5118(4) 0.5663(4) 0.074(3) Uani 1 1 d .
H19 H 0.5377 0.4795 0.5476 0.089 Uiso 1 1 calc R
C20 C 0.4061(6) 0.5128(5) 0.5727(4) 0.068(3) Uani 1 1 d .
H20 H 0.3681 0.4819 0.5566 0.082 Uiso 1 1 calc R
C21 C 0.3646(7) 0.5559(5) 0.6004(4) 0.060(3) Uani 1 1 d .
H21 H 0.2972 0.5550 0.6053 0.071 Uiso 1 1 calc R
C22 C 0.4176(7) 0.6020(5) 0.6224(3) 0.052(3) Uani 1 1 d .
C23 C 0.3738(7) 0.6470(5) 0.6500(4) 0.068(3) Uani 1 1 d .
H23 H 0.3066 0.6446 0.6552 0.082 Uiso 1 1 calc R
C24 C 0.4237(6) 0.6967(5) 0.6711(3) 0.055(3) Uani 1 1 d .
C25 C 0.3810(8) 0.7451(5) 0.6983(4) 0.071(3) Uani 1 1 d .
H25 H 0.3135 0.7453 0.7026 0.085 Uiso 1 1 calc R
C26 C 0.4332(7) 0.7913(6) 0.7186(4) 0.088(4) Uani 1 1 d .
H26 H 0.4008 0.8232 0.7366 0.106 Uiso 1 1 calc R
C27 C 0.5329(7) 0.7946(5) 0.7144(3) 0.065(3) Uani 1 1 d .
H27 H 0.5684 0.8276 0.7292 0.078 Uiso 1 1 calc R
C28 C 0.5754(7) 0.7488(4) 0.6883(3) 0.058(3) Uani 1 1 d .
H28 H 0.6430 0.7508 0.6850 0.070 Uiso 1 1 calc R
C29 C 0.5268(6) 0.6956(5) 0.6644(3) 0.052(3) Uani 1 1 d .
C30 C 0.8904(6) 0.5552(5) 0.7888(3) 0.075(3) Uani 1 1 d .
H30A H 0.8318 0.5407 0.8065 0.090 Uiso 1 1 calc R
H30B H 0.9159 0.5913 0.8078 0.090 Uiso 1 1 calc R
C31 C 0.9613(7) 0.5060(4) 0.7873(3) 0.072(3) Uani 1 1 d .
H31A H 1.0271 0.5223 0.7910 0.086 Uiso 1 1 calc R
H31B H 0.9493 0.4744 0.8140 0.086 Uiso 1 1 calc R
C32 C 0.9442(7) 0.4824(4) 0.7364(3) 0.065(3) Uani 1 1 d .
H32A H 1.0025 0.4620 0.7230 0.078 Uiso 1 1 calc R
H32B H 0.8917 0.4517 0.7371 0.078 Uiso 1 1 calc R
C33 C 0.9194(6) 0.5322(4) 0.7053(3) 0.053(2) Uani 1 1 d .
H33A H 0.9772 0.5528 0.6914 0.064 Uiso 1 1 calc R
H33B H 0.8787 0.5186 0.6762 0.064 Uiso 1 1 calc R
C34 C 0.7701(6) 0.8547(3) 0.9589(3) 0.052(2) Uani 1 1 d .
H34A H 0.7700 0.8923 0.9378 0.078 Uiso 1 1 calc R
H34B H 0.8286 0.8534 0.9796 0.078 Uiso 1 1 calc R
H34C H 0.7142 0.8548 0.9816 0.078 Uiso 1 1 calc R
C35 C 0.5361(5) 0.8253(3) 0.9370(3) 0.040(2) Uani 1 1 d .
H35 H 0.5669 0.8564 0.9602 0.048 Uiso 1 1 calc R
C36 C 0.4338(5) 0.8145(3) 0.9563(3) 0.053(3) Uani 1 1 d .
H36A H 0.3970 0.7927 0.9298 0.079 Uiso 1 1 calc R
H36B H 0.4034 0.8543 0.9637 0.079 Uiso 1 1 calc R
H36C H 0.4355 0.7895 0.9877 0.079 Uiso 1 1 calc R
C37 C 0.5299(6) 0.8537(4) 0.8833(3) 0.068(3) Uani 1 1 d .
H37A H 0.5097 0.8970 0.8860 0.102 Uiso 1 1 calc R
H37B H 0.4832 0.8307 0.8627 0.102 Uiso 1 1 calc R
H37C H 0.5927 0.8517 0.8667 0.102 Uiso 1 1 calc R
C38 C 0.6081(5) 0.7168(4) 0.9941(3) 0.044(2) Uani 1 1 d .
H38 H 0.5396 0.7059 1.0006 0.053 Uiso 1 1 calc R
C39 C 0.6642(6) 0.6590(3) 0.9887(3) 0.057(2) Uani 1 1 d .
H39A H 0.6582 0.6344 1.0202 0.086 Uiso 1 1 calc R
H39B H 0.7317 0.6692 0.9829 0.086 Uiso 1 1 calc R
H39C H 0.6399 0.6351 0.9595 0.086 Uiso 1 1 calc R
C40 C 0.6435(5) 0.7544(3) 1.0373(3) 0.051(2) Uani 1 1 d .
H40A H 0.7126 0.7605 1.0338 0.076 Uiso 1 1 calc R
H40B H 0.6300 0.7332 1.0698 0.076 Uiso 1 1 calc R
H40C H 0.6113 0.7947 1.0372 0.076 Uiso 1 1 calc R
C41 C 0.5560(5) 0.7063(4) 0.8873(3) 0.043(2) Uani 1 1 d .
C42 C 0.4690(5) 0.6807(3) 0.9016(3) 0.046(2) Uani 1 1 d .
H42 H 0.4470 0.6864 0.9358 0.056 Uiso 1 1 calc R
C43 C 0.4147(6) 0.6479(4) 0.8685(3) 0.048(2) Uani 1 1 d .
C44 C 0.4472(6) 0.6379(4) 0.8193(3) 0.050(2) Uani 1 1 d .
H44 H 0.4075 0.6167 0.7955 0.060 Uiso 1 1 calc R
C45 C 0.5363(6) 0.6581(3) 0.8036(3) 0.041(2) Uani 1 1 d .
H45 H 0.5588 0.6495 0.7699 0.050 Uiso 1 1 calc R
C46 C 0.5924(6) 0.6912(4) 0.8381(3) 0.043(2) Uani 1 1 d .
C47 C 0.3205(6) 0.6213(4) 0.8858(3) 0.071(3) Uani 1 1 d .
H47A H 0.2753 0.6549 0.8927 0.106 Uiso 1 1 calc R
H47B H 0.3302 0.5972 0.9173 0.106 Uiso 1 1 calc R
H47C H 0.2948 0.5945 0.8588 0.106 Uiso 1 1 calc R
C48 C 0.9345(6) 0.8280(4) 0.8634(3) 0.038(2) Uani 1 1 d .
C49 C 1.0410(6) 0.8330(4) 0.8559(3) 0.044(2) Uani 1 1 d .
C50 C 1.0900(6) 0.8823(4) 0.8769(3) 0.043(2) Uani 1 1 d .
C51 C 1.0457(5) 0.9278(4) 0.9064(3) 0.046(2) Uani 1 1 d .
H51 H 0.9788 0.9248 0.9122 0.055 Uiso 1 1 calc R
C52 C 1.0935(6) 0.9761(3) 0.9270(3) 0.043(2) Uani 1 1 d .
H52 H 1.0602 1.0074 0.9453 0.052 Uiso 1 1 calc R
C53 C 1.1943(6) 0.9791(4) 0.9209(3) 0.052(2) Uani 1 1 d .
H53 H 1.2287 1.0123 0.9360 0.063 Uiso 1 1 calc R
C54 C 1.2418(6) 0.9360(4) 0.8941(3) 0.061(3) Uani 1 1 d .
H54 H 1.3089 0.9399 0.8894 0.073 Uiso 1 1 calc R
C55 C 1.1919(5) 0.8828(4) 0.8719(3) 0.039(2) Uani 1 1 d .
C56 C 1.2393(6) 0.8362(4) 0.8459(3) 0.041(2) Uani 1 1 d .
H56 H 1.3070 0.8379 0.8429 0.049 Uiso 1 1 calc R
C57 C 1.1902(6) 0.7874(5) 0.8243(3) 0.055(2) Uani 1 1 d .
C58 C 1.2356(6) 0.7391(4) 0.7970(3) 0.047(2) Uani 1 1 d .
H58 H 1.3031 0.7398 0.7928 0.057 Uiso 1 1 calc R
C59 C 1.1863(6) 0.6932(4) 0.7771(3) 0.044(2) Uani 1 1 d .
H59 H 1.2200 0.6607 0.7606 0.052 Uiso 1 1 calc R
C60 C 1.0905(7) 0.6901(4) 0.7793(3) 0.064(3) Uani 1 1 d .
H60 H 1.0577 0.6578 0.7620 0.077 Uiso 1 1 calc R
C61 C 1.0390(6) 0.7346(4) 0.8068(3) 0.056(3) Uani 1 1 d .
H61 H 0.9718 0.7306 0.8114 0.067 Uiso 1 1 calc R
C62 C 1.0895(6) 0.7858(4) 0.8279(3) 0.045(2) Uani 1 1 d .
C63 C 0.7694(8) 0.9441(5) 0.7119(3) 0.093(4) Uani 1 1 d .
H63A H 0.8374 0.9350 0.7043 0.111 Uiso 1 1 calc R
H63B H 0.7294 0.9278 0.6836 0.111 Uiso 1 1 calc R
C64 C 0.7558(8) 1.0054(5) 0.7177(5) 0.100(4) Uani 1 1 d .
H64A H 0.6937 1.0175 0.7024 0.121 Uiso 1 1 calc R
H64B H 0.8072 1.0284 0.6998 0.121 Uiso 1 1 calc R
C65 C 0.7567(10) 1.0195(5) 0.7699(5) 0.124(5) Uani 1 1 d .
H65A H 0.7056 1.0497 0.7781 0.149 Uiso 1 1 calc R
H65B H 0.8191 1.0377 0.7798 0.149 Uiso 1 1 calc R
C66 C 0.7412(7) 0.9640(4) 0.7966(3) 0.070(3) Uani 1 1 d .
H66A H 0.7926 0.9575 0.8222 0.084 Uiso 1 1 calc R
H66B H 0.6792 0.9656 0.8149 0.084 Uiso 1 1 calc R
Li1 Li 0.7969(9) 0.8355(6) 0.7796(5) 0.040(3) Uani 1 1 d .
Li2 Li 0.8044(9) 0.6464(6) 0.7157(5) 0.039(3) Uani 1 1 d .
O1 O 0.7004(4) 0.6859(3) 0.5863(2) 0.0643(18) Uani 1 1 d .
O2 O 0.7304(4) 0.6296(2) 0.65699(19) 0.0470(14) Uani 1 1 d .
O3 O 0.9010(3) 0.7061(3) 0.69659(17) 0.0463(14) Uani 1 1 d .
O4 O 0.8710(4) 0.8107(2) 0.72146(19) 0.0535(16) Uani 1 1 d .
O5 O 0.8289(3) 0.7760(2) 0.63651(19) 0.0512(15) Uani 1 1 d .
O6 O 0.8695(4) 0.5715(2) 0.7375(2) 0.0492(14) Uani 1 1 d .
O7 O 0.9092(4) 0.7949(3) 0.90086(18) 0.0568(16) Uani 1 1 d .
O8 O 0.8810(4) 0.8541(2) 0.8332(2) 0.0470(15) Uani 1 1 d .
O9 O 0.7297(4) 0.6704(2) 0.77511(19) 0.0477(15) Uani 1 1 d .
O10 O 0.7019(3) 0.7768(2) 0.79838(16) 0.0413(14) Uani 1 1 d .
O11 O 0.7730(3) 0.7054(2) 0.85881(17) 0.0432(13) Uani 1 1 d .
O12 O 0.7410(4) 0.9161(2) 0.7615(2) 0.0506(15) Uani 1 1 d .
P1 P 0.99337(14) 0.73150(10) 0.56336(7) 0.0403(6) Uani 1 1 d .
P2 P 0.61661(14) 0.75868(10) 0.93225(8) 0.0420(6) Uani 1 1 d .
Pd1 Pd 0.84384(4) 0.70647(3) 0.57895(2) 0.04464(18) Uani 1 1 d .
Pd2 Pd 0.76511(4) 0.78027(3) 0.91296(2) 0.04186(17) Uani 1 1 d .
S1 S 0.89340(15) 0.76936(11) 0.68101(9) 0.0512(6) Uani 1 1 d .
S2 S 0.70761(13) 0.71366(11) 0.81549(8) 0.0438(5) Uani 1 1 d .

loop_
_atom_site_aniso_label
_atom_site_aniso_U_11
_atom_site_aniso_U_22
_atom_site_aniso_U_33
_atom_site_aniso_U_23
_atom_site_aniso_U_13
_atom_site_aniso_U_12
C1 0.045(5) 0.042(5) 0.056(6) 0.000(4) 0.002(5) -0.015(5)
C2 0.040(5) 0.057(6) 0.053(6) -0.005(5) 0.003(4) 0.017(5)
C3 0.051(6) 0.055(6) 0.074(7) 0.022(5) 0.000(5) -0.001(5)
C4 0.043(6) 0.078(7) 0.045(5) 0.013(5) 0.007(4) 0.002(5)
C5 0.066(6) 0.054(6) 0.050(5) 0.024(5) 0.006(5) -0.014(6)
C6 0.093(7) 0.086(7) 0.022(5) -0.008(5) -0.002(5) -0.030(6)
C7 0.062(6) 0.041(6) 0.048(6) 0.009(4) -0.008(5) 0.012(5)
C8 0.026(5) 0.055(6) 0.041(5) -0.006(5) -0.006(4) -0.008(5)
C9 0.048(6) 0.050(6) 0.057(6) -0.009(4) 0.000(5) 0.004(5)
C10 0.059(7) 0.046(6) 0.044(6) -0.005(5) -0.001(5) -0.005(5)
C11 0.059(6) 0.054(6) 0.057(6) -0.006(5) -0.003(5) -0.025(5)
C12 0.049(6) 0.052(6) 0.037(5) 0.012(4) 0.001(4) 0.005(5)
C13 0.033(5) 0.046(5) 0.041(5) -0.007(5) -0.009(4) -0.008(5)
C14 0.048(6) 0.078(7) 0.069(7) -0.031(5) -0.001(5) -0.003(5)
C15 0.018(5) 0.080(8) 0.072(7) -0.035(6) -0.028(5) 0.015(5)
C16 0.044(6) 0.050(6) 0.062(7) 0.012(5) 0.005(5) 0.018(5)
C17 0.028(6) 0.045(6) 0.067(7) 0.012(5) -0.016(5) 0.009(5)
C18 0.076(7) 0.061(7) 0.059(6) 0.021(6) -0.001(6) -0.024(6)
C19 0.055(7) 0.083(8) 0.084(8) 0.027(6) -0.017(6) 0.011(6)
C20 0.042(6) 0.077(8) 0.086(8) 0.036(6) -0.013(6) -0.018(5)
C21 0.036(6) 0.065(7) 0.077(8) 0.038(6) -0.007(6) 0.011(6)
C22 0.045(7) 0.064(7) 0.047(6) 0.019(5) -0.010(5) -0.001(6)
C23 0.046(7) 0.108(9) 0.050(7) 0.042(6) -0.011(6) -0.025(7)
C24 0.052(7) 0.086(9) 0.026(5) 0.015(5) 0.002(4) 0.013(6)
C25 0.073(8) 0.079(8) 0.062(7) 0.003(6) -0.004(6) 0.009(7)
C26 0.067(8) 0.128(11) 0.070(7) 0.006(8) 0.011(6) 0.061(8)
C27 0.056(7) 0.077(8) 0.062(7) 0.008(6) 0.010(5) 0.004(6)
C28 0.053(6) 0.074(8) 0.048(6) 0.018(5) -0.008(5) 0.000(6)
C29 0.031(5) 0.083(8) 0.041(5) 0.037(5) -0.002(4) 0.003(5)
C30 0.059(7) 0.124(9) 0.042(6) 0.041(6) -0.009(5) 0.002(7)
C31 0.102(8) 0.069(7) 0.044(6) -0.004(5) -0.012(6) 0.011(6)
C32 0.093(8) 0.050(6) 0.051(6) -0.008(5) -0.006(6) -0.006(6)
C33 0.069(6) 0.047(6) 0.044(6) 0.006(5) 0.025(5) 0.001(5)
C34 0.069(6) 0.044(5) 0.043(5) -0.020(4) -0.009(5) -0.009(5)
C35 0.048(5) 0.044(5) 0.027(5) -0.009(4) 0.011(4) 0.015(4)
C36 0.027(5) 0.052(6) 0.078(6) -0.025(5) -0.009(4) 0.008(4)
C37 0.044(6) 0.059(6) 0.100(9) 0.001(6) -0.003(6) 0.019(5)
C38 0.051(5) 0.044(6) 0.038(5) 0.009(5) 0.007(4) -0.007(5)
C39 0.088(7) 0.054(6) 0.030(5) 0.006(4) 0.000(5) -0.016(6)
C40 0.045(5) 0.067(6) 0.039(5) -0.004(4) 0.003(4) 0.005(5)
C41 0.034(5) 0.063(6) 0.033(5) -0.020(5) 0.001(4) -0.007(5)
C42 0.025(5) 0.069(6) 0.046(5) -0.010(4) 0.001(4) 0.002(4)
C43 0.037(6) 0.066(6) 0.040(6) -0.004(5) -0.005(4) 0.003(5)
C44 0.038(5) 0.066(6) 0.047(6) -0.003(5) -0.017(5) 0.010(5)
C45 0.043(6) 0.043(5) 0.039(5) 0.011(4) 0.000(4) 0.005(5)
C46 0.040(5) 0.043(6) 0.047(5) 0.007(4) 0.001(4) 0.002(4)
C47 0.034(6) 0.098(8) 0.080(7) 0.008(6) -0.014(5) -0.006(5)
C48 0.047(6) 0.034(5) 0.034(5) 0.005(4) 0.002(4) -0.001(4)
C49 0.042(6) 0.051(6) 0.037(5) 0.017(5) -0.014(4) -0.003(5)
C50 0.050(6) 0.048(6) 0.030(5) 0.005(4) 0.005(4) -0.009(5)
C51 0.027(5) 0.062(6) 0.050(6) 0.001(5) -0.007(4) 0.006(4)
C52 0.052(6) 0.036(5) 0.042(5) -0.001(4) -0.006(5) -0.012(4)
C53 0.050(6) 0.052(6) 0.054(6) -0.013(5) -0.010(5) -0.006(4)
C54 0.044(6) 0.084(7) 0.056(6) 0.000(5) -0.008(5) -0.004(6)
C55 0.026(5) 0.052(6) 0.039(5) 0.003(4) -0.006(4) -0.012(4)
C56 0.023(5) 0.056(6) 0.043(5) 0.005(4) -0.001(4) -0.009(5)
C57 0.042(5) 0.080(7) 0.042(5) 0.042(6) 0.009(4) 0.007(6)
C58 0.023(5) 0.063(6) 0.056(6) 0.002(5) 0.002(4) 0.009(5)
C59 0.035(5) 0.045(6) 0.051(6) -0.009(4) 0.008(4) 0.022(4)
C60 0.070(7) 0.055(7) 0.067(7) 0.009(5) -0.021(6) -0.022(6)
C61 0.035(5) 0.083(8) 0.051(6) 0.005(5) 0.009(4) 0.019(6)
C62 0.050(6) 0.049(6) 0.036(5) -0.009(5) -0.013(4) 0.006(5)
C63 0.117(10) 0.103(9) 0.059(7) 0.037(6) -0.006(7) 0.049(8)
C64 0.073(8) 0.092(9) 0.136(11) 0.069(9) 0.015(8) 0.010(7)
C65 0.168(13) 0.059(8) 0.144(12) 0.004(8) 0.062(12) 0.004(9)
C66 0.080(8) 0.056(6) 0.074(7) -0.022(6) -0.005(6) 0.013(6)
Li1 0.041(8) 0.050(9) 0.030(8) -0.005(6) 0.002(6) 0.005(7)
Li2 0.029(8) 0.044(9) 0.042(8) -0.021(7) 0.008(6) -0.003(6)
O1 0.039(3) 0.092(5) 0.062(4) 0.037(4) 0.002(3) 0.010(3)
O2 0.031(3) 0.058(4) 0.052(4) -0.009(3) 0.002(3) 0.005(3)
O3 0.040(3) 0.057(4) 0.042(3) -0.005(3) 0.004(2) 0.001(3)
O4 0.067(4) 0.044(4) 0.050(4) -0.017(3) 0.015(3) 0.002(3)
O5 0.043(4) 0.059(4) 0.052(3) 0.007(3) -0.003(3) 0.011(3)
O6 0.047(4) 0.062(4) 0.039(3) 0.000(3) -0.001(3) 0.010(3)
O7 0.075(4) 0.062(4) 0.033(3) 0.009(3) -0.020(3) -0.004(3)
O8 0.032(3) 0.063(4) 0.046(4) 0.008(3) -0.006(3) -0.006(3)
O9 0.047(4) 0.044(3) 0.053(4) -0.011(3) 0.008(3) 0.004(3)
O10 0.033(3) 0.051(4) 0.040(3) 0.006(3) 0.005(2) -0.009(3)
O11 0.029(3) 0.053(3) 0.048(3) 0.009(3) 0.003(3) 0.005(3)
O12 0.046(4) 0.050(3) 0.055(4) 0.016(3) -0.003(3) 0.009(3)
P1 0.0367(13) 0.0500(15) 0.0343(12) -0.0007(11) 0.0042(10) -0.0022(11)
P2 0.0304(12) 0.0573(15) 0.0383(13) -0.0032(11) 0.0019(10) -0.0004(11)
Pd1 0.0310(4) 0.0591(4) 0.0438(4) 0.0085(4) 0.0011(3) -0.0029(3)
Pd2 0.0297(3) 0.0551(4) 0.0408(4) 0.0009(3) -0.0003(3) -0.0030(3)
S1 0.0482(14) 0.0561(17) 0.0494(14) 0.0021(13) 0.0100(12) -0.0034(12)
S2 0.0369(12) 0.0531(15) 0.0415(13) -0.0008(13) 0.0016(10) -0.0016(12)

loop_
_atom_type_symbol
_atom_type_description
_atom_type_scat_dispersion_real
_atom_type_scat_dispersion_imag
_atom_type_scat_source
C C 0.0033 0.0016 'International Tables Vol C Tables 4.2.6.8 and 6.1.1.4'
H H 0.0000 0.0000 'International Tables Vol C Tables 4.2.6.8 and 6.1.1.4'
Li Li -0.0003 0.0001 'International Tables Vol C Tables 4.2.6.8 and 6.1.1.4'
O O 0.0106 0.0060 'International Tables Vol C Tables 4.2.6.8 and 6.1.1.4'
P P 0.1023 0.0942 'International Tables Vol C Tables 4.2.6.8 and 6.1.1.4'
S S 0.1246 0.1234 'International Tables Vol C Tables 4.2.6.8 and 6.1.1.4'
Pd Pd -0.9988 1.0072 'International Tables Vol C Tables 4.2.6.8 and 6.1.1.4'

loop_
_geom_angle_atom_site_label_1
_geom_angle_atom_site_label_2
_geom_angle_atom_site_label_3
_geom_angle
C3 C2 C4 109.8(7)
C3 C2 P1 110.0(5)
C4 C2 P1 117.6(6)
C7 C5 C6 109.6(7)
C7 C5 P1 108.1(5)
C6 C5 P1 111.1(6)
C13 C8 C9 116.2(7)
C13 C8 P1 127.0(6)
C9 C8 P1 116.4(6)
C10 C9 C8 122.7(8)
C9 C10 C11 119.7(9)
C9 C10 C14 118.9(8)
C11 C10 C14 121.3(8)
C10 C11 C12 118.8(8)
C13 C12 C11 120.8(8)
C12 C13 C8 121.7(7)
C12 C13 S1 115.3(6)
C8 C13 S1 122.9(6)
O1 C15 O2 127.0(8)
O1 C15 C16 117.2(7)
O2 C15 C16 115.6(9)
C29 C16 C17 120.9(9)
C29 C16 C15 118.5(9)
C17 C16 C15 120.5(8)
C16 C17 C18 121.3(9)
C16 C17 C22 120.7(9)
C18 C17 C22 117.9(9)
C19 C18 C17 120.9(9)
C18 C19 C20 118.5(10)
C21 C20 C19 120.9(9)
C20 C21 C22 120.5(9)
C23 C22 C21 120.1(10)
C23 C22 C17 118.7(10)
C21 C22 C17 121.2(10)
C22 C23 C24 122.5(10)
C23 C24 C25 124.3(10)
C23 C24 C29 115.9(9)
C25 C24 C29 119.8(10)
C26 C25 C24 121.6(11)
C25 C26 C27 123.2(11)
C28 C27 C26 116.3(10)
C27 C28 C29 125.9(9)
C16 C29 C24 121.2(10)
C16 C29 C28 125.5(9)
C24 C29 C28 113.2(9)
O6 C30 C31 107.3(8)
C32 C31 C30 99.9(8)
C33 C32 C31 107.5(8)
O6 C33 C32 104.4(7)
C37 C35 C36 107.8(7)
C37 C35 P2 106.8(5)
C36 C35 P2 118.3(5)
C40 C38 C39 111.1(6)
C40 C38 P2 111.8(6)
C39 C38 P2 107.2(5)
C42 C41 C46 117.7(7)
C42 C41 P2 118.7(6)
C46 C41 P2 123.6(6)
C43 C42 C41 122.2(8)
C42 C43 C44 119.3(8)
C42 C43 C47 120.2(8)
C44 C43 C47 120.5(8)
C43 C44 C45 121.6(8)
C44 C45 C46 118.7(8)
C45 C46 C41 120.0(7)
C45 C46 S2 116.0(6)
C41 C46 S2 124.0(6)
O8 C48 O7 126.0(8)
O8 C48 C49 119.2(7)
O7 C48 C49 114.8(7)
C50 C49 C62 121.2(8)
C50 C49 C48 119.8(8)
C62 C49 C48 119.0(8)
C49 C50 C51 122.8(8)
C49 C50 C55 117.8(8)
C51 C50 C55 119.1(8)
C52 C51 C50 123.1(8)
C51 C52 C53 118.8(8)
C54 C53 C52 121.2(8)
C53 C54 C55 121.1(8)
C56 C55 C50 121.0(7)
C56 C55 C54 122.5(7)
C50 C55 C54 116.5(8)
C57 C56 C55 121.2(8)
C56 C57 C62 119.2(9)
C56 C57 C58 123.2(8)
C62 C57 C58 117.6(9)
C59 C58 C57 121.4(8)
C58 C59 C60 123.0(8)
C59 C60 C61 120.1(9)
C60 C61 C62 118.5(8)
C57 C62 C61 119.2(9)
C57 C62 C49 119.4(9)
C61 C62 C49 121.3(8)
C64 C63 O12 105.5(8)
C63 C64 C65 108.8(9)
C64 C65 C66 107.0(9)
O12 C66 C65 108.4(8)
O8 Li1 O10 113.1(7)
O8 Li1 O4 108.1(7)
O10 Li1 O4 113.2(6)
O8 Li1 O12 103.8(6)
O10 Li1 O12 112.1(7)
O4 Li1 O12 105.9(6)
O2 Li2 O3 107.8(7)
O2 Li2 O9 113.8(6)
O3 Li2 O9 113.8(6)
O2 Li2 O6 109.4(6)
O3 Li2 O6 107.7(6)
O9 Li2 O6 104.1(7)
C15 O1 Pd1 116.5(5)
C15 O2 Li2 138.9(7)
S1 O3 Li2 131.2(5)
S1 O4 Li1 152.4(5)
S1 O5 Pd1 115.0(3)
C33 O6 C30 108.4(6)
C33 O6 Li2 124.9(6)
C30 O6 Li2 125.6(7)
C48 O7 Pd2 118.7(5)
C48 O8 Li1 140.0(7)
S2 O9 Li2 150.7(5)
S2 O10 Li1 132.4(5)
S2 O11 Pd2 112.3(3)
C66 O12 C63 105.6(7)
C66 O12 Li1 120.3(6)
C63 O12 Li1 117.7(6)
C2 P1 C8 104.6(4)
C2 P1 C5 109.3(4)
C8 P1 C5 102.5(4)
C2 P1 Pd1 114.2(3)
C8 P1 Pd1 113.5(2)
C5 P1 Pd1 111.8(3)
C35 P2 C41 104.2(4)
C35 P2 C38 106.6(4)
C41 P2 C38 102.9(4)
C35 P2 Pd2 115.5(3)
C41 P2 Pd2 115.1(3)
C38 P2 Pd2 111.4(3)
C1 Pd1 O1 85.7(3)
C1 Pd1 O5 174.8(3)
O1 Pd1 O5 89.5(2)
C1 Pd1 P1 92.1(2)
O1 Pd1 P1 174.36(18)
O5 Pd1 P1 92.78(14)
C34 Pd2 O7 86.2(3)
C34 Pd2 O11 173.4(3)
O7 Pd2 O11 88.03(19)
C34 Pd2 P2 93.9(2)
O7 Pd2 P2 174.20(16)
O11 Pd2 P2 92.19(13)
O4 S1 O3 114.2(3)
O4 S1 O5 112.7(3)
O3 S1 O5 111.2(3)
O4 S1 C13 103.5(4)
O3 S1 C13 107.3(4)
O5 S1 C13 107.2(3)
O10 S2 O9 113.8(3)
O10 S2 O11 112.9(3)
O9 S2 O11 110.4(3)
O10 S2 C46 108.1(3)
O9 S2 C46 104.9(4)
O11 S2 C46 106.1(3)

loop_
_geom_bond_atom_site_label_1
_geom_bond_atom_site_label_2
_geom_bond_distance
C1 Pd1 1.954(6)
C2 C3 1.516(9)
C2 C4 1.561(9)
C2 P1 1.822(7)
C5 C7 1.522(10)
C5 C6 1.531(9)
C5 P1 1.847(7)
C8 C13 1.375(9)
C8 C9 1.395(9)
C8 P1 1.833(7)
C9 C10 1.340(10)
C10 C11 1.363(10)
C10 C14 1.557(11)
C11 C12 1.386(10)
C12 C13 1.338(9)
C13 S1 1.795(7)
C15 O1 1.244(10)
C15 O2 1.264(9)
C15 C16 1.531(11)
C16 C29 1.321(11)
C16 C17 1.369(11)
C17 C18 1.385(11)
C17 C22 1.398(11)
C18 C19 1.368(10)
C19 C20 1.428(11)
C20 C21 1.315(11)
C21 C22 1.368(11)
C22 C23 1.356(12)
C23 C24 1.394(11)
C24 C25 1.396(11)
C24 C29 1.452(11)
C25 C26 1.345(13)
C26 C27 1.399(11)
C27 C28 1.340(11)
C28 C29 1.473(11)
C30 O6 1.412(8)
C30 C31 1.453(11)
C31 C32 1.438(10)
C32 C33 1.392(10)
C33 O6 1.382(8)
C34 Pd2 2.006(6)
C35 C37 1.529(10)
C35 C36 1.534(9)
C35 P2 1.833(7)
C38 C40 1.473(9)
C38 C39 1.485(9)
C38 P2 1.851(7)
C41 C42 1.387(9)
C41 C46 1.416(9)
C41 P2 1.835(7)
C42 C43 1.349(9)
C43 C44 1.377(10)
C43 C47 1.505(10)
C44 C45 1.381(10)
C45 C46 1.391(10)
C46 S2 1.781(8)
C48 O8 1.223(8)
C48 O7 1.259(8)
C48 C49 1.505(11)
C49 C50 1.379(10)
C49 C62 1.427(11)
C50 C51 1.394(10)
C50 C55 1.429(10)
C51 C52 1.351(9)
C52 C53 1.419(9)
C53 C54 1.341(10)
C54 C55 1.463(10)
C55 C56 1.383(10)
C56 C57 1.379(10)
C57 C62 1.411(10)
C57 C58 1.415(11)
C58 C59 1.314(9)
C59 C60 1.341(10)
C60 C61 1.399(11)
C61 C62 1.424(11)
C63 C64 1.349(12)
C63 O12 1.479(9)
C64 C65 1.394(13)
C65 C66 1.404(11)
C66 O12 1.381(8)
Li1 O8 1.866(13)
Li1 O10 1.901(13)
Li1 O4 1.911(13)
Li1 O12 1.968(13)
Li2 O2 1.880(13)
Li2 O3 1.932(13)
Li2 O9 1.936(13)
Li2 O6 1.943(14)
O1 Pd1 2.063(5)
O3 S1 1.433(6)
O4 S1 1.415(5)
O5 S1 1.474(5)
O5 Pd1 2.133(5)
O7 Pd2 2.062(5)
O9 S2 1.440(5)
O10 S2 1.440(5)
O11 S2 1.462(5)
O11 Pd2 2.150(5)
P1 Pd1 2.197(2)
P2 Pd2 2.186(2)

loop_
_geom_torsion_atom_site_label_1
_geom_torsion_atom_site_label_2
_geom_torsion_atom_site_label_3
_geom_torsion_atom_site_label_4
_geom_torsion
C13 C8 C9 C10 -1.6(12)
P1 C8 C9 C10 -175.0(6)
C8 C9 C10 C11 2.9(13)
C8 C9 C10 C14 179.7(7)
C9 C10 C11 C12 -3.2(13)
C14 C10 C11 C12 -179.9(7)
C10 C11 C12 C13 2.5(13)
C11 C12 C13 C8 -1.4(13)
C11 C12 C13 S1 -178.9(6)
C9 C8 C13 C12 0.8(12)
P1 C8 C13 C12 173.4(6)
C9 C8 C13 S1 178.2(6)
P1 C8 C13 S1 -9.3(11)
O1 C15 C16 C29 -90.5(11)
O2 C15 C16 C29 94.2(10)
O1 C15 C16 C17 85.6(11)
O2 C15 C16 C17 -89.7(10)
C29 C16 C17 C18 -178.3(8)
C15 C16 C17 C18 5.8(13)
C29 C16 C17 C22 0.4(13)
C15 C16 C17 C22 -175.6(8)
C16 C17 C18 C19 -179.4(8)
C22 C17 C18 C19 1.9(13)
C17 C18 C19 C20 0.9(13)
C18 C19 C20 C21 -3.0(14)
C19 C20 C21 C22 2.2(14)
C20 C21 C22 C23 178.5(9)
C20 C21 C22 C17 0.7(14)
C16 C17 C22 C23 0.7(13)
C18 C17 C22 C23 179.4(8)
C16 C17 C22 C21 178.5(8)
C18 C17 C22 C21 -2.8(13)
C21 C22 C23 C24 -176.7(8)
C17 C22 C23 C24 1.1(13)
C22 C23 C24 C25 177.8(9)
C22 C23 C24 C29 -3.6(12)
C23 C24 C25 C26 178.8(9)
C29 C24 C25 C26 0.3(14)
C24 C25 C26 C27 -0.3(16)
C25 C26 C27 C28 0.4(15)
C26 C27 C28 C29 -0.5(14)
C17 C16 C29 C24 -3.1(13)
C15 C16 C29 C24 172.9(8)
C17 C16 C29 C28 -179.0(8)
C15 C16 C29 C28 -3.0(13)
C23 C24 C29 C16 4.7(12)
C25 C24 C29 C16 -176.7(8)
C23 C24 C29 C28 -179.0(7)
C25 C24 C29 C28 -0.3(11)
C27 C28 C29 C16 176.7(9)
C27 C28 C29 C24 0.5(12)
O6 C30 C31 C32 -22.9(10)
C30 C31 C32 C33 34.8(10)
C31 C32 C33 O6 -33.8(10)
C46 C41 C42 C43 -7.2(12)
P2 C41 C42 C43 171.8(6)
C41 C42 C43 C44 1.8(13)
C41 C42 C43 C47 -179.7(8)
C42 C43 C44 C45 3.2(13)
C47 C43 C44 C45 -175.3(7)
C43 C44 C45 C46 -2.4(12)
C44 C45 C46 C41 -3.2(12)
C44 C45 C46 S2 178.4(6)
C42 C41 C46 C45 7.9(12)
P2 C41 C46 C45 -171.2(6)
C42 C41 C46 S2 -173.9(6)
P2 C41 C46 S2 7.1(11)
O8 C48 C49 C50 87.0(10)
O7 C48 C49 C50 -94.9(9)
O8 C48 C49 C62 -94.1(10)
O7 C48 C49 C62 84.0(9)
C62 C49 C50 C51 -177.1(7)
C48 C49 C50 C51 1.8(12)
C62 C49 C50 C55 -3.3(12)
C48 C49 C50 C55 175.6(7)
C49 C50 C51 C52 179.9(8)
C55 C50 C51 C52 6.1(13)
C50 C51 C52 C53 -3.5(12)
C51 C52 C53 C54 1.6(13)
C52 C53 C54 C55 -2.4(13)
C49 C50 C55 C56 1.6(12)
C51 C50 C55 C56 175.6(7)
C49 C50 C55 C54 179.5(7)
C51 C50 C55 C54 -6.5(12)
C53 C54 C55 C56 -177.3(8)
C53 C54 C55 C50 4.8(12)
C50 C55 C56 C57 -0.6(12)
C54 C55 C56 C57 -178.4(7)
C55 C56 C57 C62 1.3(12)
C55 C56 C57 C58 179.4(7)
C56 C57 C58 C59 179.6(7)
C62 C57 C58 C59 -2.3(12)
C57 C58 C59 C60 3.1(13)
C58 C59 C60 C61 -5.1(14)
C59 C60 C61 C62 6.2(13)
C56 C57 C62 C61 -178.3(7)
C58 C57 C62 C61 3.5(12)
C56 C57 C62 C49 -2.9(12)
C58 C57 C62 C49 178.9(7)
C60 C61 C62 C57 -5.5(12)
C60 C61 C62 C49 179.3(7)
C50 C49 C62 C57 4.0(12)
C48 C49 C62 C57 -174.9(7)
C50 C49 C62 C61 179.3(7)
C48 C49 C62 C61 0.4(12)
O12 C63 C64 C65 22.1(14)
C63 C64 C65 C66 -18.2(16)
C64 C65 C66 O12 6.1(15)
O2 C15 O1 Pd1 -15.7(12)
C16 C15 O1 Pd1 169.5(6)
O1 C15 O2 Li2 87.5(13)
C16 C15 O2 Li2 -97.8(11)
O3 Li2 O2 C15 -61.6(12)
O9 Li2 O2 C15 65.6(13)
O6 Li2 O2 C15 -178.5(9)
O2 Li2 O3 S1 66.5(8)
O9 Li2 O3 S1 -60.7(9)
O6 Li2 O3 S1 -175.6(4)
O8 Li1 O4 S1 128.9(10)
O10 Li1 O4 S1 2.8(16)
O12 Li1 O4 S1 -120.4(10)
C32 C33 O6 C30 18.0(9)
C32 C33 O6 Li2 -173.8(7)
C31 C30 O6 C33 3.8(10)
C31 C30 O6 Li2 -164.4(7)
O2 Li2 O6 C33 47.2(10)
O3 Li2 O6 C33 -69.7(9)
O9 Li2 O6 C33 169.2(6)
O2 Li2 O6 C30 -146.5(7)
O3 Li2 O6 C30 96.6(8)
O9 Li2 O6 C30 -24.5(10)
O8 C48 O7 Pd2 1.4(11)
C49 C48 O7 Pd2 -176.6(5)
O7 C48 O8 Li1 -70.5(14)
C49 C48 O8 Li1 107.5(11)
O10 Li1 O8 C48 54.0(13)
O4 Li1 O8 C48 -72.0(12)
O12 Li1 O8 C48 175.8(8)
O2 Li2 O9 S2 -123.7(9)
O3 Li2 O9 S2 0.3(15)
O6 Li2 O9 S2 117.2(10)
O8 Li1 O10 S2 -61.3(9)
O4 Li1 O10 S2 62.0(9)
O12 Li1 O10 S2 -178.2(4)
C65 C66 O12 C63 7.0(11)
C65 C66 O12 Li1 143.2(9)
C64 C63 O12 C66 -17.9(11)
C64 C63 O12 Li1 -155.5(8)
O8 Li1 O12 C66 -22.1(10)
O10 Li1 O12 C66 100.3(8)
O4 Li1 O12 C66 -135.8(7)
O8 Li1 O12 C63 109.2(8)
O10 Li1 O12 C63 -128.4(8)
O4 Li1 O12 C63 -4.6(10)
C3 C2 P1 C8 67.8(6)
C4 C2 P1 C8 -58.9(7)
C3 C2 P1 C5 177.0(6)
C4 C2 P1 C5 50.3(7)
C3 C2 P1 Pd1 -56.9(6)
C4 C2 P1 Pd1 176.4(5)
C13 C8 P1 C2 -110.4(8)
C9 C8 P1 C2 62.2(7)
C13 C8 P1 C5 135.5(8)
C9 C8 P1 C5 -51.9(7)
C13 C8 P1 Pd1 14.8(8)
C9 C8 P1 Pd1 -172.7(5)
C7 C5 P1 C2 -175.6(5)
C6 C5 P1 C2 64.2(7)
C7 C5 P1 C8 -65.0(6)
C6 C5 P1 C8 174.8(6)
C7 C5 P1 Pd1 57.0(6)
C6 C5 P1 Pd1 -63.2(7)
C37 C35 P2 C41 -62.2(6)
C36 C35 P2 C41 59.5(6)
C37 C35 P2 C38 -170.6(6)
C36 C35 P2 C38 -48.9(7)
C37 C35 P2 Pd2 65.0(6)
C36 C35 P2 Pd2 -173.3(5)
C42 C41 P2 C35 -65.0(7)
C46 C41 P2 C35 114.0(7)
C42 C41 P2 C38 46.1(7)
C46 C41 P2 C38 -134.8(7)
C42 C41 P2 Pd2 167.5(6)
C46 C41 P2 Pd2 -13.5(8)
C40 C38 P2 C35 -64.2(6)
C39 C38 P2 C35 173.7(5)
C40 C38 P2 C41 -173.6(6)
C39 C38 P2 C41 64.4(6)
C40 C38 P2 Pd2 62.6(6)
C39 C38 P2 Pd2 -59.5(6)
C15 O1 Pd1 C1 104.8(7)
C15 O1 Pd1 O5 -73.0(6)
S1 O5 Pd1 O1 123.7(3)
S1 O5 Pd1 P1 -61.4(3)
C2 P1 Pd1 C1 -44.5(4)
C8 P1 Pd1 C1 -164.4(4)
C5 P1 Pd1 C1 80.2(4)
C2 P1 Pd1 O5 133.7(3)
C8 P1 Pd1 O5 13.8(3)
C5 P1 Pd1 O5 -101.5(3)
C48 O7 Pd2 C34 -91.7(6)
C48 O7 Pd2 O11 85.1(6)
S2 O11 Pd2 O7 -121.8(3)
S2 O11 Pd2 P2 64.0(3)
C35 P2 Pd2 C34 41.0(4)
C41 P2 Pd2 C34 162.5(4)
C38 P2 Pd2 C34 -80.8(4)
C35 P2 Pd2 O11 -136.4(3)
C41 P2 Pd2 O11 -14.8(3)
C38 P2 Pd2 O11 101.8(3)
Li1 O4 S1 O3 -48.9(12)
Li1 O4 S1 O5 79.2(12)
Li1 O4 S1 C13 -165.2(11)
Li2 O3 S1 O4 73.5(7)
Li2 O3 S1 O5 -55.4(7)
Li2 O3 S1 C13 -172.4(6)
Pd1 O5 S1 O4 -170.9(3)
Pd1 O5 S1 O3 -41.2(4)
Pd1 O5 S1 C13 75.8(4)
C12 C13 S1 O4 20.8(7)
C8 C13 S1 O4 -156.7(7)
C12 C13 S1 O3 -100.3(7)
C8 C13 S1 O3 82.2(8)
C12 C13 S1 O5 140.2(6)
C8 C13 S1 O5 -37.3(8)
Li1 O10 S2 O9 -75.0(7)
Li1 O10 S2 O11 51.9(7)
Li1 O10 S2 C46 168.9(6)
Li2 O9 S2 O10 45.5(11)
Li2 O9 S2 O11 -82.7(11)
Li2 O9 S2 C46 163.5(11)
Pd2 O11 S2 O10 38.8(4)
Pd2 O11 S2 O9 167.4(3)
Pd2 O11 S2 C46 -79.5(4)
C45 C46 S2 O10 98.2(6)
C41 C46 S2 O10 -80.1(7)
C45 C46 S2 O9 -23.5(7)
C41 C46 S2 O9 158.1(7)
C45 C46 S2 O11 -140.4(6)
C41 C46 S2 O11 41.3(8)
